data_1573313
_journal_paper_doi 10.1039/D4OB01742K
_chemical_formula_moiety 'C18 H18 O8'
_chemical_formula_sum 'C18 H18 O8'
_chemical_formula_weight 362.32
_space_group_crystal_system monoclinic
_space_group_IT_number 14
_space_group_name_Hall '-P 2yn'
_space_group_name_H-M_alt 'P 1 21/n 1'
_atom_sites_solution_hydrogens geom
_atom_sites_solution_primary dual
_audit_creation_date 2021-07-26
_audit_creation_method
;
Olex2 1.2
(compiled 2018.05.29 svn.r3508 for OlexSys, GUI svn.r5506)
;
_audit_update_record
;
2024-10-26 deposited with the CCDC.	2024-11-27 downloaded from the CCDC.
;
_cell_angle_alpha 90
_cell_angle_beta 99.4910(10)
_cell_angle_gamma 90
_cell_formula_units_Z 4
_cell_length_a 10.88840(10)
_cell_length_b 13.43880(10)
_cell_length_c 11.52040(10)
_cell_measurement_reflns_used 25372
_cell_measurement_temperature 100.00(10)
_cell_measurement_theta_max 73.7180
_cell_measurement_theta_min 3.8670
_cell_volume 1662.67(2)
_computing_cell_refinement 'CrysAlisPro 1.171.39.28b (Rigaku OD, 2015)'
_computing_data_collection 'CrysAlisPro 1.171.39.28b (Rigaku OD, 2015)'
_computing_data_reduction 'CrysAlisPro 1.171.39.28b (Rigaku OD, 2015)'
_computing_molecular_graphics 'Olex2 (Dolomanov et al., 2009)'
_computing_publication_material 'Olex2 (Dolomanov et al., 2009)'
_computing_structure_refinement 'ShelXL (Sheldrick, 2015)'
_computing_structure_solution 'ShelXT (Sheldrick, 2015)'
_diffrn_ambient_environment N~2~
_diffrn_ambient_temperature 100.00(10)
_diffrn_detector 'CCD plate'
_diffrn_measured_fraction_theta_full 1.000
_diffrn_measured_fraction_theta_max 0.991
_diffrn_measurement_details
;
List of Runs (angles in degrees, time in seconds):

  # Type    Start    End  Width  t~exp~   \w     \q     \k     \f   Frames
#--------------------------------------------------------------------------
  1  \w    -16.00  60.00   0.50    0.50    --    8.00  67.00 -78.79  152
  2  \w     20.00  48.00   0.50    0.50    --   28.00 -53.00-123.69   56
  3  \w    -61.00  17.00   0.50    0.50    --   28.00 -53.00-123.69  156
  4  \w     85.00 112.00   0.50    0.50    --   36.00  72.00-118.24   54
  5  \w      9.00  68.00   0.50    0.50    --   36.00  72.00-118.24  118
  6  \w     17.00  60.00   0.50    0.50    --   44.00  72.00 -40.68   86
  7  \w     18.00  50.00   0.50    0.50    --   44.00  72.00  39.47   64
  8  \w     94.00 133.00   0.50    0.50    --   44.00  72.00 -40.68   78
  9  \w     28.00  71.00   0.50    0.50    --   52.00  73.00  91.52   86
 10  \w     80.00 106.00   0.50    0.50    --   52.00  73.00  91.52   52
 11  \w     29.00  55.00   0.50    0.50    --   56.00  71.00 175.61   52
 12  \w     33.00  85.00   0.50    0.50    --   60.00  74.00  29.24  104
 13  \w     96.00 152.00   0.50    0.50    --   64.00  74.00-136.26  112
 14  \w     36.00  68.00   0.50    0.50    --   64.00  74.00-136.26   64
 15  \w     37.00  79.00   0.50    0.50    --   64.00  74.00-177.65   84
 16  \w     41.00  74.00   0.50    0.50    --   68.00  75.00   5.13   66
 17  \w     40.00  79.00   0.50    0.50    --   68.00  75.00 -33.84   78
 18  \w     40.00  71.00   0.50    0.50    --   68.00  74.00 107.42   62
 19  \w    129.00 161.00   0.50    0.50    --   72.00  71.00 -64.38   64
 20  \w     44.00  70.00   0.50    0.50    --   72.00  75.00 144.41   52
 21  \w     45.00  87.00   0.50    0.50    --   72.00  71.00 -64.38   84
 22  \w     50.00  82.00   0.50    0.50    --   72.00  73.00-115.08   64
 23  \w    128.00 161.00   0.50    0.50    --   72.00  75.00 144.41   66
 24  \w     44.00  76.00   0.50    0.50    --   72.00  75.00  57.54   64
 25  \w     85.00 126.00   0.50    0.50    --   94.60 -82.00  90.00   82
 26  \w    148.00 174.00   0.50    0.50    --   94.60  75.00-154.94   52
 27  \w      5.00  49.00   0.50    0.50    --   94.60 -82.00  90.00   88
 28  \w    122.00 180.00   0.50    0.50    --   94.60  61.00   0.00  116
 29  \w     66.00 128.00   0.50    0.50    --   94.60  75.00-154.94  124
 30  \w     71.00 116.00   0.50    0.50    --   94.60  61.00   0.00   90
 31  \w     15.00 107.00   0.50    0.50    --   94.60 -61.00-180.00  184
 32  \w      5.00 121.00   0.50    0.50    --   94.60 -82.00-180.00  232
 33  \w     66.00 120.00   0.50    0.50    --   94.60  74.00 178.27  108
 34  \w      5.00 126.00   0.50    0.50    --   94.60 -82.00  30.00  242
 35  \w    149.00 181.00   0.50    0.50    --   94.60  56.00 114.78   64
 36  \w     67.00 173.00   0.50    0.50    --   94.60  73.00 -71.68  212
 37  \w     71.00 125.00   0.50    0.50    --   94.60  61.00-180.00  108
 38  \w     71.00 165.00   0.50    0.50    --   94.60  61.00 -93.44  188
 39  \w     72.00 179.00   0.50    0.50    --   94.60  56.00  82.41  214
 40  \w     55.00 113.00   0.50    0.50    --   94.60 -61.00  30.00  116
 41  \w      6.00  42.00   0.50    0.50    --   94.60 -61.00  30.00   72
 42  \w     73.00  99.00   0.50    0.50    --   94.60  56.00 114.78   52
 43  \w    145.00 181.00   0.50    0.50    --   94.60  66.00 122.87   72
 44  \w     73.00 134.00   0.50    0.50    --   94.60  61.00-120.00  122
 45  \w     73.00 123.00   0.50    0.50    --   94.60  66.00 122.87  100
 46  \w     71.00 148.00   0.50    0.50    --   94.60  61.00 -30.00  154
 47  \w     72.00 184.00   0.50    0.50    --   94.60  61.00  60.00  224
 48  \w     68.00 168.00   0.50    0.50    --   94.60  69.00  14.45  200
 49  \w     72.00 148.00   0.50    0.50    --   94.60  61.00 150.00  152
 50  \w     68.00 108.00   0.50    0.50    --   94.60  71.00 -78.93   80
 51  \w     14.00 103.00   0.50    0.50    --   94.60 -82.00 -30.00  178
 52  \w     88.00 127.00   0.50    0.50    --   96.00 -82.00-125.84   78
;
_diffrn_measurement_device 'four-circle diffractometer'
_diffrn_measurement_device_type 'XtaLAB AFC12 (RINC): Kappa single'
_diffrn_measurement_method '\w scans'
_diffrn_orient_matrix_type 'CrysAlisPro convention (1999,Acta A55,543-557)'
_diffrn_orient_matrix_UB_11 -0.0378640000
_diffrn_orient_matrix_UB_12 0.1063487000
_diffrn_orient_matrix_UB_13 0.0293891000
_diffrn_orient_matrix_UB_21 0.0234462000
_diffrn_orient_matrix_UB_22 0.0358870000
_diffrn_orient_matrix_UB_23 -0.1214735000
_diffrn_orient_matrix_UB_31 -0.1363564000
_diffrn_orient_matrix_UB_32 -0.0233572000
_diffrn_orient_matrix_UB_33 -0.0525315000
_diffrn_radiation_monochromator graphite
_diffrn_radiation_probe x-ray
_diffrn_radiation_type CuK\a
_diffrn_radiation_wavelength 1.54184
_diffrn_reflns_av_R_equivalents 0.0357
_diffrn_reflns_av_unetI/netI 0.0143
_diffrn_reflns_Laue_measured_fraction_full 1.000
_diffrn_reflns_Laue_measured_fraction_max 0.991
_diffrn_reflns_limit_h_max 13
_diffrn_reflns_limit_h_min -13
_diffrn_reflns_limit_k_max 16
_diffrn_reflns_limit_k_min -16
_diffrn_reflns_limit_l_max 14
_diffrn_reflns_limit_l_min -14
_diffrn_reflns_number 37259
_diffrn_reflns_point_group_measured_fraction_full 1.000
_diffrn_reflns_point_group_measured_fraction_max 0.991
_diffrn_reflns_theta_full 67.684
_diffrn_reflns_theta_max 73.896
_diffrn_reflns_theta_min 5.097
_diffrn_source 'fine-focus sealed X-ray tube'
_diffrn_source_type 'Enhance (Cu) X-ray Source'
_exptl_absorpt_coefficient_mu 0.977
_exptl_absorpt_correction_T_max 1.00000
_exptl_absorpt_correction_T_min 0.65168
_exptl_absorpt_correction_type multi-scan
_exptl_absorpt_process_details
;
CrysAlisPro 1.171.39.28b (Rigaku Oxford Diffraction, 2015)
Empirical absorption correction using spherical harmonics,
 implemented in SCALE3 ABSPACK scaling algorithm.
;
_exptl_crystal_colour colorless
_exptl_crystal_density_diffrn 1.447
_exptl_crystal_description plate
_exptl_crystal_F_000 760
_exptl_crystal_size_max 0.2
_exptl_crystal_size_mid 0.15
_exptl_crystal_size_min 0.05
_refine_diff_density_max 0.303
_refine_diff_density_min -0.258
_refine_diff_density_rms 0.050
_refine_ls_extinction_method none
_refine_ls_goodness_of_fit_ref 1.036
_refine_ls_hydrogen_treatment constr
_refine_ls_matrix_type full
_refine_ls_number_parameters 241
_refine_ls_number_reflns 3341
_refine_ls_number_restraints 0
_refine_ls_restrained_S_all 1.036
_refine_ls_R_factor_all 0.0362
_refine_ls_R_factor_gt 0.0353
_refine_ls_shift/su_max 0.001
_refine_ls_shift/su_mean 0.000
_refine_ls_structure_factor_coef Fsqd
_refine_ls_weighting_details 'w=1/[\s^2^(Fo^2^)+(0.0533P)^2^+0.7163P] where P=(Fo^2^+2Fc^2^)/3'
_refine_ls_weighting_scheme calc
_refine_ls_wR_factor_gt 0.0960
_refine_ls_wR_factor_ref 0.0968
_reflns_Friedel_coverage 0.000
_reflns_number_gt 3222
_reflns_number_total 3341
_reflns_threshold_expression 'I > 2\s(I)'
_cod_data_source_file d4ob01742k2.cif
_cod_data_source_block 20210630_msy4-16
_cod_database_code 1573313
_shelx_shelxl_version_number 2016/6
_shelx_space_group_comment
;
The symmetry employed for this shelxl refinement is uniquely defined
by the following loop, which should always be used as a source of
symmetry information in preference to the above space-group names.
They are only intended as comments.
;
_shelx_estimated_absorpt_t_max 0.953
_shelx_estimated_absorpt_t_min 0.829
_reflns_odcompleteness_completeness 99.97
_reflns_odcompleteness_iscentric 1
_reflns_odcompleteness_theta 66.97
_olex2_refinement_description
;
1. Fixed Uiso
 At 1.2 times of:
  All C(H) groups
 At 1.5 times of:
  All C(H,H,H) groups, All O(H) groups
2.a Aromatic/amide H refined with riding coordinates:
 C009(H009), C00J(H00J), C00L(H00L), C00M(H00M)
2.b Idealised Me refined as rotating group:
 C00N(H00a,H00b,H00c), C00O(H00d,H00e,H00f), C00P(H00g,H00h,H00i), C00Q(H00k,
 H00n,H00o)
2.c Idealised tetrahedral OH refined as rotating group:
 O004(H004), O005(H005)
;
_olex2_submission_special_instructions 'No special instructions were received'
_oxdiff_exptl_absorpt_empirical_details
;
Empirical correction (ABSPACK) includes:
- Absorption correction using spherical harmonics
- Frame scaling
;
_oxdiff_exptl_absorpt_empirical_full_max 1.975
_oxdiff_exptl_absorpt_empirical_full_min 0.624

loop_
_space_group_symop_operation_xyz
'x, y, z'
'-x+1/2, y+1/2, -z+1/2'
'-x, -y, -z'
'x-1/2, -y-1/2, z-1/2'

loop_
_atom_site_label
_atom_site_type_symbol
_atom_site_fract_x
_atom_site_fract_y
_atom_site_fract_z
_atom_site_U_iso_or_equiv
_atom_site_adp_type
_atom_site_occupancy
_atom_site_site_symmetry_order
_atom_site_calc_flag
_atom_site_refinement_flags_posn
_atom_site_refinement_flags_adp
_atom_site_refinement_flags_occupancy
_atom_site_disorder_assembly
_atom_site_disorder_group
O001 O 0.38947(7) 0.29427(6) 0.41239(7) 0.01758(18) Uani 1 1 d . . . . .
O002 O 0.33641(7) 0.40602(6) 0.58384(7) 0.02051(19) Uani 1 1 d . . . . .
O003 O 0.71220(8) 0.29081(6) 0.30977(8) 0.0224(2) Uani 1 1 d . . . . .
O004 O -0.09662(8) 0.33323(7) 0.48391(8) 0.0249(2) Uani 1 1 d . . . . .
H004 H -0.146002 0.303714 0.434249 0.037 Uiso 1 1 calc GR . . . .
O005 O 0.51632(8) 0.27676(7) 0.23105(7) 0.0231(2) Uani 1 1 d . . . . .
H005 H 0.452599 0.250823 0.246064 0.035 Uiso 1 1 calc GR . . . .
O006 O 0.77403(8) 0.12869(7) 0.44415(8) 0.0248(2) Uani 1 1 d . . . . .
O007 O 0.11345(8) 0.11387(7) 0.22522(8) 0.0290(2) Uani 1 1 d . . . . .
O008 O 0.30282(9) 0.17483(8) 0.23024(10) 0.0381(3) Uani 1 1 d . . . . .
C009 C 0.04921(11) 0.25119(9) 0.37890(10) 0.0188(2) Uani 1 1 d . . . . .
H009 H -0.013456 0.214592 0.333342 0.023 Uiso 1 1 calc R . . . .
C00A C 0.58027(11) 0.20931(8) 0.42712(10) 0.0176(2) Uani 1 1 d . . . . .
C00B C 0.26635(10) 0.29596(8) 0.43128(10) 0.0172(2) Uani 1 1 d . . . . .
C00C C 0.46770(10) 0.22278(8) 0.46948(10) 0.0172(2) Uani 1 1 d . . . . .
C00D C 0.02093(11) 0.31591(9) 0.46502(10) 0.0192(2) Uani 1 1 d . . . . .
C00E C 0.60841(10) 0.26212(8) 0.31983(10) 0.0181(2) Uani 1 1 d . . . . .
C00F C 0.23747(11) 0.35883(8) 0.52000(10) 0.0180(2) Uani 1 1 d . . . . .
C00G C 0.17326(11) 0.24170(8) 0.36145(10) 0.0179(2) Uani 1 1 d . . . . .
C00H C 0.20519(11) 0.17547(9) 0.26671(10) 0.0190(2) Uani 1 1 d . . . . .
C00I C 0.52345(11) 0.10020(9) 0.62039(10) 0.0204(2) Uani 1 1 d . . . . .
C00J C 0.43907(11) 0.16952(9) 0.56478(10) 0.0192(2) Uani 1 1 d . . . . .
H00J H 0.363904 0.180188 0.591177 0.023 Uiso 1 1 calc R . . . .
C00K C 0.66625(11) 0.14100(9) 0.48791(10) 0.0199(2) Uani 1 1 d . . . . .
C00L C 0.11460(11) 0.36909(9) 0.53591(10) 0.0192(2) Uani 1 1 d . . . . .
H00L H 0.094698 0.411461 0.593875 0.023 Uiso 1 1 calc R . . . .
C00M C 0.63745(11) 0.08699(9) 0.58269(10) 0.0213(2) Uani 1 1 d . . . . .
H00M H 0.694714 0.041700 0.621224 0.026 Uiso 1 1 calc R . . . .
C00N C 0.49183(12) 0.03798(9) 0.72022(11) 0.0255(3) Uani 1 1 d . . . . .
H00A H 0.418338 0.064009 0.745215 0.038 Uiso 1 1 calc GR . . . .
H00B H 0.559884 0.039784 0.784821 0.038 Uiso 1 1 calc GR . . . .
H00C H 0.477130 -0.029491 0.694233 0.038 Uiso 1 1 calc GR . . . .
C00O C 0.31089(12) 0.46833(10) 0.67769(11) 0.0265(3) Uani 1 1 d . . . . .
H00D H 0.254611 0.520344 0.646342 0.040 Uiso 1 1 calc GR . . . .
H00E H 0.387158 0.497129 0.717163 0.040 Uiso 1 1 calc GR . . . .
H00F H 0.273785 0.429335 0.732558 0.040 Uiso 1 1 calc GR . . . .
C00P C 0.86364(12) 0.06010(11) 0.50216(13) 0.0317(3) Uani 1 1 d . . . . .
H00G H 0.935223 0.059439 0.463403 0.048 Uiso 1 1 calc GR . . . .
H00H H 0.827796 -0.005292 0.499450 0.048 Uiso 1 1 calc GR . . . .
H00I H 0.888250 0.079980 0.582675 0.048 Uiso 1 1 calc GR . . . .
C00Q C 0.13469(12) 0.05191(11) 0.12700(12) 0.0295(3) Uani 1 1 d . . . . .
H00K H 0.157919 0.093129 0.066098 0.044 Uiso 1 1 calc GR . . . .
H00N H 0.059826 0.016261 0.096800 0.044 Uiso 1 1 calc GR . . . .
H00O H 0.200366 0.005434 0.153252 0.044 Uiso 1 1 calc GR . . . .

loop_
_atom_site_aniso_label
_atom_site_aniso_U_11
_atom_site_aniso_U_22
_atom_site_aniso_U_33
_atom_site_aniso_U_23
_atom_site_aniso_U_13
_atom_site_aniso_U_12
O001 0.0136(4) 0.0191(4) 0.0206(4) 0.0012(3) 0.0042(3) 0.0021(3)
O002 0.0168(4) 0.0238(4) 0.0211(4) -0.0060(3) 0.0035(3) -0.0012(3)
O003 0.0166(4) 0.0262(4) 0.0250(4) 0.0008(3) 0.0051(3) -0.0021(3)
O004 0.0142(4) 0.0351(5) 0.0256(4) -0.0065(4) 0.0045(3) 0.0008(3)
O005 0.0161(4) 0.0334(5) 0.0199(4) 0.0024(3) 0.0032(3) -0.0017(3)
O006 0.0177(4) 0.0278(5) 0.0295(5) 0.0047(4) 0.0056(3) 0.0083(3)
O007 0.0200(4) 0.0337(5) 0.0344(5) -0.0176(4) 0.0074(4) -0.0048(4)
O008 0.0266(5) 0.0492(6) 0.0429(6) -0.0271(5) 0.0183(4) -0.0135(4)
C009 0.0158(5) 0.0207(5) 0.0195(5) 0.0003(4) 0.0017(4) -0.0010(4)
C00A 0.0164(5) 0.0174(5) 0.0189(5) -0.0026(4) 0.0029(4) -0.0006(4)
C00B 0.0144(5) 0.0185(5) 0.0192(5) 0.0022(4) 0.0045(4) 0.0017(4)
C00C 0.0164(5) 0.0163(5) 0.0183(5) -0.0037(4) 0.0009(4) 0.0002(4)
C00D 0.0155(5) 0.0231(6) 0.0198(5) 0.0031(4) 0.0047(4) 0.0024(4)
C00E 0.0164(5) 0.0179(5) 0.0202(5) -0.0027(4) 0.0034(4) 0.0022(4)
C00F 0.0172(5) 0.0188(5) 0.0178(5) 0.0014(4) 0.0023(4) -0.0002(4)
C00G 0.0186(6) 0.0175(5) 0.0179(5) 0.0016(4) 0.0043(4) 0.0015(4)
C00H 0.0176(6) 0.0200(5) 0.0192(5) 0.0001(4) 0.0022(4) 0.0002(4)
C00I 0.0242(6) 0.0177(5) 0.0187(5) -0.0021(4) 0.0019(4) -0.0030(4)
C00J 0.0181(6) 0.0198(5) 0.0199(5) -0.0030(4) 0.0042(4) -0.0018(4)
C00K 0.0167(6) 0.0204(5) 0.0223(6) -0.0034(4) 0.0022(4) 0.0010(4)
C00L 0.0193(6) 0.0217(5) 0.0173(5) -0.0008(4) 0.0049(4) 0.0024(4)
C00M 0.0217(6) 0.0187(5) 0.0223(6) 0.0002(4) -0.0001(4) 0.0026(4)
C00N 0.0308(7) 0.0221(6) 0.0237(6) 0.0024(5) 0.0050(5) -0.0018(5)
C00O 0.0230(6) 0.0311(7) 0.0257(6) -0.0117(5) 0.0053(5) -0.0022(5)
C00P 0.0216(6) 0.0345(7) 0.0387(7) 0.0081(6) 0.0046(5) 0.0119(5)
C00Q 0.0231(6) 0.0332(7) 0.0319(7) -0.0165(6) 0.0040(5) -0.0006(5)

loop_
_atom_type_symbol
_atom_type_description
_atom_type_scat_dispersion_real
_atom_type_scat_dispersion_imag
_atom_type_scat_source
C C 0.0181 0.0091 'International Tables Vol C Tables 4.2.6.8 and 6.1.1.4'
H H 0.0000 0.0000 'International Tables Vol C Tables 4.2.6.8 and 6.1.1.4'
O O 0.0492 0.0322 'International Tables Vol C Tables 4.2.6.8 and 6.1.1.4'

loop_
_geom_angle_atom_site_label_1
_geom_angle_atom_site_label_2
_geom_angle_atom_site_label_3
_geom_angle
_geom_angle_site_symmetry_1
_geom_angle_site_symmetry_3
_geom_angle_publ_flag
C00C O001 C00B 118.17(9) . . ?
C00F O002 C00O 116.58(9) . . ?
C00D O004 H004 109.5 . . ?
C00E O005 H005 109.5 . . ?
C00K O006 C00P 118.04(10) . . ?
C00H O007 C00Q 115.56(9) . . ?
C00D C009 H009 120.3 . . ?
C00D C009 C00G 119.35(11) . . ?
C00G C009 H009 120.3 . . ?
C00C C00A C00E 122.29(10) . . ?
C00C C00A C00K 117.19(10) . . ?
C00K C00A C00E 120.50(10) . . ?
O001 C00B C00F 117.47(10) . . ?
C00G C00B O001 121.93(10) . . ?
C00G C00B C00F 120.53(10) . . ?
O001 C00C C00A 115.51(10) . . ?
O001 C00C C00J 122.37(10) . . ?
C00J C00C C00A 122.09(11) . . ?
O004 C00D C009 123.27(11) . . ?
O004 C00D C00L 115.95(10) . . ?
C009 C00D C00L 120.77(10) . . ?
O003 C00E O005 118.43(11) . . ?
O003 C00E C00A 123.18(10) . . ?
O005 C00E C00A 118.38(10) . . ?
O002 C00F C00B 115.06(10) . . ?
O002 C00F C00L 125.35(10) . . ?
C00L C00F C00B 119.59(11) . . ?
C009 C00G C00H 120.29(10) . . ?
C00B C00G C009 119.72(10) . . ?
C00B C00G C00H 119.98(10) . . ?
O007 C00H C00G 112.57(10) . . ?
O008 C00H O007 121.71(11) . . ?
O008 C00H C00G 125.72(11) . . ?
C00J C00I C00M 119.85(11) . . ?
C00J C00I C00N 120.48(11) . . ?
C00M C00I C00N 119.66(11) . . ?
C00C C00J C00I 119.53(11) . . ?
C00C C00J H00J 120.2 . . ?
C00I C00J H00J 120.2 . . ?
O006 C00K C00A 115.90(10) . . ?
O006 C00K C00M 123.19(10) . . ?
C00M C00K C00A 120.83(11) . . ?
C00D C00L H00L 120.0 . . ?
C00F C00L C00D 120.01(10) . . ?
C00F C00L H00L 120.0 . . ?
C00I C00M H00M 119.8 . . ?
C00K C00M C00I 120.45(11) . . ?
C00K C00M H00M 119.8 . . ?
C00I C00N H00A 109.5 . . ?
C00I C00N H00B 109.5 . . ?
C00I C00N H00C 109.5 . . ?
H00A C00N H00B 109.5 . . ?
H00A C00N H00C 109.5 . . ?
H00B C00N H00C 109.5 . . ?
O002 C00O H00D 109.5 . . ?
O002 C00O H00E 109.5 . . ?
O002 C00O H00F 109.5 . . ?
H00D C00O H00E 109.5 . . ?
H00D C00O H00F 109.5 . . ?
H00E C00O H00F 109.5 . . ?
O006 C00P H00G 109.5 . . ?
O006 C00P H00H 109.5 . . ?
O006 C00P H00I 109.5 . . ?
H00G C00P H00H 109.5 . . ?
H00G C00P H00I 109.5 . . ?
H00H C00P H00I 109.5 . . ?
O007 C00Q H00K 109.5 . . ?
O007 C00Q H00N 109.5 . . ?
O007 C00Q H00O 109.5 . . ?
H00K C00Q H00N 109.5 . . ?
H00K C00Q H00O 109.5 . . ?
H00N C00Q H00O 109.5 . . ?

loop_
_geom_bond_atom_site_label_1
_geom_bond_atom_site_label_2
_geom_bond_distance
_geom_bond_site_symmetry_2
_geom_bond_publ_flag
O001 C00B 1.3933(13) . ?
O001 C00C 1.3771(14) . ?
O002 C00F 1.3573(14) . ?
O002 C00O 1.4306(14) . ?
O003 C00E 1.2175(14) . ?
O004 H004 0.8200 . ?
O004 C00D 1.3533(14) . ?
O005 H005 0.8200 . ?
O005 C00E 1.3237(14) . ?
O006 C00K 1.3616(14) . ?
O006 C00P 1.4259(15) . ?
O007 C00H 1.3245(15) . ?
O007 C00Q 1.4537(14) . ?
O008 C00H 1.2058(15) . ?
C009 H009 0.9300 . ?
C009 C00D 1.3916(16) . ?
C009 C00G 1.4038(16) . ?
C00A C00C 1.4038(15) . ?
C00A C00E 1.5001(16) . ?
C00A C00K 1.4118(16) . ?
C00B C00F 1.4011(16) . ?
C00B C00G 1.3919(16) . ?
C00C C00J 1.3884(16) . ?
C00D C00L 1.3940(17) . ?
C00F C00L 1.3869(16) . ?
C00G C00H 1.4931(16) . ?
C00I C00J 1.3887(17) . ?
C00I C00M 1.3923(17) . ?
C00I C00N 1.5070(16) . ?
C00J H00J 0.9300 . ?
C00K C00M 1.3894(17) . ?
C00L H00L 0.9300 . ?
C00M H00M 0.9300 . ?
C00N H00A 0.9600 . ?
C00N H00B 0.9600 . ?
C00N H00C 0.9600 . ?
C00O H00D 0.9600 . ?
C00O H00E 0.9600 . ?
C00O H00F 0.9600 . ?
C00P H00G 0.9600 . ?
C00P H00H 0.9600 . ?
C00P H00I 0.9600 . ?
C00Q H00K 0.9600 . ?
C00Q H00N 0.9600 . ?
C00Q H00O 0.9600 . ?
